data_4087781
loop_
_publ_author_name
'Sch\"adle, Dorothea'
'Sch\"adle, Christoph'
'Schneider, David'
'Maichle-M\"ossmer, C\"acilia'
'Anwander, Reiner'

_publ_section_title
;
 Versatile Ln2(\m-NR)2-Imide Platforms for Ligand Exchange and Isoprene
 Polymerization
;
_journal_issue 20
_journal_name_full Organometallics
_journal_page_first 4994
_journal_paper_doi 10.1021/acs.organomet.5b00589
_journal_volume 34
_journal_year 2015
_chemical_formula_moiety 'C62 H96 La2 N6 Si2'
_chemical_formula_sum 'C62 H96 La2 N6 Si2'
_chemical_formula_weight 1259.44
_space_group_crystal_system monoclinic
_space_group_IT_number 14
_space_group_name_Hall '-P 2yn'
_space_group_name_H-M_alt 'P 1 21/n 1'
_atom_sites_solution_hydrogens geom
_atom_sites_solution_primary direct
_atom_sites_solution_secondary difmap
_audit_creation_method SHELXL-2013
_cell_angle_alpha 90
_cell_angle_beta 99.0030(9)
_cell_angle_gamma 90
_cell_formula_units_Z 2
_cell_length_a 12.3792(2)
_cell_length_b 13.3141(2)
_cell_length_c 18.8022(3)
_cell_measurement_reflns_used 945
_cell_measurement_temperature 100(2)
_cell_measurement_theta_max 33.1341
_cell_measurement_theta_min 3.0068
_cell_volume 3060.76(8)
_computing_cell_refinement 'APEX2 v2013.6-2 (Bruker AXS)'
_computing_data_collection 'COSMO v1.61'
_computing_data_reduction 'SAINT V8.32B (Bruker AXS Inc., 2013)'
_computing_molecular_graphics 'Ortep3, POV-Ray'
_computing_structure_refinement 'SHELXL-2013 (Sheldrick, 2013)'
_computing_structure_solution 'SHELXS-1997 (Sheldrick, 1990)'
_diffrn_ambient_temperature 100(2)
_diffrn_measured_fraction_theta_full 0.999
_diffrn_measured_fraction_theta_max 1.000
_diffrn_measurement_device_type 'APEX II DUO'
_diffrn_measurement_method 'omega/phi scans'
_diffrn_radiation.monochromator 'multilayer QUAZAR'

_diffrn_radiation_type MoK\a
_diffrn_radiation_wavelength 0.71073
_diffrn_reflns_av_R_equivalents 0.0321
_diffrn_reflns_av_unetI/netI 0.0174
_diffrn_reflns_Laue_measured_fraction_full 0.999
_diffrn_reflns_Laue_measured_fraction_max 1.000
_diffrn_reflns_limit_h_max 14
_diffrn_reflns_limit_h_min -15
_diffrn_reflns_limit_k_max 17
_diffrn_reflns_limit_k_min -17
_diffrn_reflns_limit_l_max 24
_diffrn_reflns_limit_l_min -24
_diffrn_reflns_number 61081
_diffrn_reflns_point_group_measured_fraction_full 0.999
_diffrn_reflns_point_group_measured_fraction_max 1.000
_diffrn_reflns_theta_full 25.242
_diffrn_reflns_theta_max 27.102
_diffrn_reflns_theta_min 1.882
_diffrn_source 'ImuS-focus sealed tube'
_exptl_absorpt_coefficient_mu 1.458
_exptl_absorpt_correction_T_max 1.0000
_exptl_absorpt_correction_T_min 0.8721
_exptl_absorpt_correction_type multi-scan
_exptl_absorpt_process_details 'SADABS V2012/1 (Bruker AXS Inc.)'
_exptl_crystal_colour colorless
_exptl_crystal_density_diffrn 1.367
_exptl_crystal_density_method 'not measured'
_exptl_crystal_description bar
_exptl_crystal_F_000 1304
_exptl_crystal_size_max 0.310
_exptl_crystal_size_mid 0.152
_exptl_crystal_size_min 0.104
_refine_diff_density_max 0.852
_refine_diff_density_min -0.354
_refine_diff_density_rms 0.066
_refine_ls_extinction_method none
_refine_ls_goodness_of_fit_ref 1.072
_refine_ls_hydrogen_treatment constr
_refine_ls_matrix_type full
_refine_ls_number_parameters 338
_refine_ls_number_reflns 6751
_refine_ls_number_restraints 111
_refine_ls_restrained_S_all 1.063
_refine_ls_R_factor_all 0.0234
_refine_ls_R_factor_gt 0.0191
_refine_ls_shift/su_max 0.003
_refine_ls_shift/su_mean 0.000
_refine_ls_structure_factor_coef Fsqd
_refine_ls_weighting_details 'w=1/[\s^2^(Fo^2^)+(0.0228P)^2^+1.9331P] where P=(Fo^2^+2Fc^2^)/3'
_refine_ls_weighting_scheme calc
_refine_ls_wR_factor_gt 0.0464
_refine_ls_wR_factor_ref 0.0489
_reflns_Friedel_coverage 0.000
_reflns_number_gt 6065
_reflns_number_total 6751
_reflns_threshold_expression 'I > 2\s(I)'
_cod_data_source_file om5b00589_si_002.cif
_cod_data_source_block Compound_10-La
_cod_original_sg_symbol_H-M 'P 21/n'
_cod_database_code 4087781
_shelx_space_group_comment
;
The symmetry employed for this shelxl refinement is uniquely defined
by the following loop, which should always be used as a source of
symmetry information in preference to the above space-group names.
They are only intended as comments.
;
_shelx_estimated_absorpt_t_min 0.661
_shelx_estimated_absorpt_t_max 0.863
_shelxl_version_number 2013-3

loop_
_space_group_symop_operation_xyz
'x, y, z'
'-x+1/2, y+1/2, -z+1/2'
'-x, -y, -z'
'x-1/2, -y-1/2, z-1/2'

loop_
_atom_site_label
_atom_site_type_symbol
_atom_site_fract_x
_atom_site_fract_y
_atom_site_fract_z
_atom_site_U_iso_or_equiv
_atom_site_adp_type
_atom_site_occupancy
_atom_site_site_symmetry_order
_atom_site_calc_flag
_atom_site_refinement_flags_posn
_atom_site_refinement_flags_adp
La1 La 0.62653(2) 0.93011(2) 0.51104(2) 0.01200(4) Uani 1 1 d . U
Si1 Si 0.79944(4) 0.62686(4) 0.51979(3) 0.01708(10) Uani 1 1 d . U
N1 N 0.45558(12) 0.92897(10) 0.55020(8) 0.0143(3) Uani 1 1 d . U
N2 N 0.79798(12) 0.97287(12) 0.61514(8) 0.0213(3) Uani 1 1 d . U
N3 N 1.06209(13) 0.95209(13) 0.78419(9) 0.0235(3) Uani 1 1 d . U
C1 C 0.71396(13) 0.73046(13) 0.47298(9) 0.0150(3) Uani 1 1 d . U
C2 C 0.59643(13) 0.73135(13) 0.45504(9) 0.0153(3) Uani 1 1 d . U
C3 C 0.56664(14) 0.79740(13) 0.39668(9) 0.0164(3) Uani 1 1 d . U
C4 C 0.66349(14) 0.84087(13) 0.37802(9) 0.0167(3) Uani 1 1 d . U
C5 C 0.75306(13) 0.79911(13) 0.42369(9) 0.0157(3) Uani 1 1 d . U
C6 C 0.51547(15) 0.67493(14) 0.49252(11) 0.0222(4) Uani 1 1 d . U
H6A H 0.4424 0.7039 0.4788 0.033 Uiso 1 1 calc R U
H6B H 0.5372 0.6803 0.5448 0.033 Uiso 1 1 calc R U
H6C H 0.5143 0.6041 0.4783 0.033 Uiso 1 1 calc R U
C7 C 0.45287(15) 0.81622(15) 0.35710(11) 0.0244(4) Uani 1 1 d . U
H7A H 0.4475 0.8855 0.3393 0.037 Uiso 1 1 calc R U
H7B H 0.3997 0.8057 0.3899 0.037 Uiso 1 1 calc R U
H7C H 0.4375 0.7697 0.3164 0.037 Uiso 1 1 calc R U
C8 C 0.66747(17) 0.91395(14) 0.31727(10) 0.0240(4) Uani 1 1 d . U
H8A H 0.6373 0.8821 0.2715 0.036 Uiso 1 1 calc R U
H8B H 0.7435 0.9337 0.3162 0.036 Uiso 1 1 calc R U
H8C H 0.6242 0.9736 0.3246 0.036 Uiso 1 1 calc R U
C9 C 0.87161(14) 0.81513(14) 0.41530(10) 0.0210(4) Uani 1 1 d . U
H9A H 0.8899 0.7719 0.3767 0.032 Uiso 1 1 calc R U
H9B H 0.9188 0.7983 0.4606 0.032 Uiso 1 1 calc R U
H9C H 0.8828 0.8856 0.4032 0.032 Uiso 1 1 calc R U
C10 C 0.85975(16) 0.55012(15) 0.45151(11) 0.0262(4) Uani 1 1 d . U
H10A H 0.8007 0.5214 0.4167 0.039 Uiso 1 1 calc R U
H10B H 0.9043 0.4958 0.4760 0.039 Uiso 1 1 calc R U
H10C H 0.9056 0.5932 0.4263 0.039 Uiso 1 1 calc R U
C11 C 0.91844(15) 0.66445(15) 0.58939(11) 0.0253(4) Uani 1 1 d . U
H11A H 0.9664 0.7097 0.5676 0.038 Uiso 1 1 calc R U
H11B H 0.9595 0.6044 0.6076 0.038 Uiso 1 1 calc R U
H11C H 0.8915 0.6988 0.6292 0.038 Uiso 1 1 calc R U
C12 C 0.41470(14) 0.86173(13) 0.59586(9) 0.0157(3) Uani 1 1 d . U
C13 C 0.47255(15) 0.83711(14) 0.66594(10) 0.0208(4) Uani 1 1 d . U
C14 C 0.42807(17) 0.77185(17) 0.71121(12) 0.0309(5) Uani 1 1 d . U
H14 H 0.4679 0.7581 0.7576 0.037 Uiso 1 1 calc R U
C15 C 0.32732(18) 0.72617(18) 0.69077(13) 0.0395(6) Uani 1 1 d . U
H15 H 0.2982 0.6816 0.7224 0.047 Uiso 1 1 calc R U
C16 C 0.27049(16) 0.74719(16) 0.62333(13) 0.0327(5) Uani 1 1 d . U
H16 H 0.2015 0.7161 0.6088 0.039 Uiso 1 1 calc R U
C17 C 0.31079(14) 0.81255(14) 0.57579(11) 0.0212(4) Uani 1 1 d . U
C18 C 0.58499(16) 0.88025(15) 0.69293(10) 0.0219(4) Uani 1 1 d . U
H18 H 0.5988 0.9347 0.6589 0.026 Uiso 1 1 calc R U
C19 C 0.67389(16) 0.79997(15) 0.69163(12) 0.0305(5) Uani 1 1 d . U
H19A H 0.6701 0.7738 0.6426 0.046 Uiso 1 1 calc R U
H19B H 0.6622 0.7450 0.7242 0.046 Uiso 1 1 calc R U
H19C H 0.7460 0.8299 0.7072 0.046 Uiso 1 1 calc R U
C20 C 0.5953(2) 0.92681(18) 0.76813(11) 0.0375(5) Uani 1 1 d . U
H20A H 0.6668 0.9594 0.7801 0.056 Uiso 1 1 calc R U
H20B H 0.5884 0.8741 0.8035 0.056 Uiso 1 1 calc R U
H20C H 0.5373 0.9767 0.7689 0.056 Uiso 1 1 calc R U
C21 C 0.23878(14) 0.83663(14) 0.50523(11) 0.0215(4) Uani 1 1 d . U
H21 H 0.2845 0.8733 0.4743 0.026 Uiso 1 1 calc R U
C22 C 0.14664(16) 0.90767(16) 0.51939(12) 0.0280(4) Uani 1 1 d . U
H22A H 0.1016 0.9256 0.4736 0.042 Uiso 1 1 calc R U
H22B H 0.1784 0.9687 0.5432 0.042 Uiso 1 1 calc R U
H22C H 0.1011 0.8741 0.5504 0.042 Uiso 1 1 calc R U
C23 C 0.18983(17) 0.74503(17) 0.46307(14) 0.0353(5) Uani 1 1 d . U
H23A H 0.1499 0.7667 0.4165 0.053 Uiso 1 1 calc R U
H23B H 0.1396 0.7107 0.4904 0.053 Uiso 1 1 calc R U
H23C H 0.2486 0.6990 0.4553 0.053 Uiso 1 1 calc R U
C24 C 0.71831(16) 0.53801(15) 0.56758(11) 0.0266(4) Uani 1 1 d . U
H24A H 0.6603 0.5076 0.5328 0.040 Uiso 1 1 calc R U
H24B H 0.6856 0.5747 0.6041 0.040 Uiso 1 1 calc R U
H24C H 0.7665 0.4852 0.5909 0.040 Uiso 1 1 calc R U
C25 C 0.80527(15) 1.03030(15) 0.67449(10) 0.0225(4) Uani 1 1 d . U
H25 H 0.7472 1.0759 0.6777 0.027 Uiso 1 1 calc R U
C26 C 0.89079(15) 1.02778(15) 0.73094(10) 0.0222(4) Uani 1 1 d . U
H26 H 0.8902 1.0705 0.7713 0.027 Uiso 1 1 calc R U
C27 C 0.97933(14) 0.96163(14) 0.72877(10) 0.0194(4) Uani 1 1 d . U
C28 C 0.97461(15) 0.90500(15) 0.66517(10) 0.0223(4) Uani 1 1 d . U
H28 H 1.0332 0.8615 0.6588 0.027 Uiso 1 1 calc R U
C29 C 0.88496(16) 0.91291(15) 0.61242(11) 0.0244(4) Uani 1 1 d . U
H29 H 0.8841 0.8728 0.5705 0.029 Uiso 1 1 calc R U
C30 C 1.15245(16) 0.88358(17) 0.77929(11) 0.0294(5) Uani 1 1 d . U
H30A H 1.1240 0.8154 0.7700 0.044 Uiso 1 1 calc R U
H30B H 1.2036 0.8846 0.8247 0.044 Uiso 1 1 calc R U
H30C H 1.1905 0.9047 0.7399 0.044 Uiso 1 1 calc R U
C31 C 1.05476(17) 0.99917(18) 0.85306(11) 0.0317(5) Uani 1 1 d . U
H31A H 1.0614 1.0722 0.8486 0.047 Uiso 1 1 calc R U
H31B H 1.1139 0.9742 0.8896 0.047 Uiso 1 1 calc R U
H31C H 0.9840 0.9829 0.8674 0.047 Uiso 1 1 calc R U

loop_
_atom_site_aniso_label
_atom_site_aniso_U_11
_atom_site_aniso_U_22
_atom_site_aniso_U_33
_atom_site_aniso_U_23
_atom_site_aniso_U_13
_atom_site_aniso_U_12
La1 0.00843(5) 0.01323(6) 0.01415(6) -0.00115(4) 0.00113(3) 0.00104(4)
Si1 0.0131(2) 0.0163(2) 0.0205(2) -0.00119(19) -0.00176(18) 0.00195(19)
N1 0.0145(7) 0.0141(7) 0.0149(7) -0.0009(6) 0.0039(5) -0.0022(6)
N2 0.0163(7) 0.0222(8) 0.0233(8) -0.0015(7) -0.0039(6) 0.0017(6)
N3 0.0188(8) 0.0270(9) 0.0223(8) -0.0012(7) -0.0042(6) 0.0045(7)
C1 0.0111(7) 0.0148(8) 0.0188(8) -0.0028(7) 0.0013(6) 0.0014(6)
C2 0.0115(8) 0.0145(8) 0.0200(9) -0.0038(7) 0.0025(6) 0.0009(6)
C3 0.0142(8) 0.0168(8) 0.0174(8) -0.0060(7) 0.0001(6) 0.0028(7)
C4 0.0181(8) 0.0164(8) 0.0158(8) -0.0030(7) 0.0037(6) 0.0035(7)
C5 0.0138(8) 0.0153(8) 0.0187(8) -0.0041(7) 0.0044(6) 0.0011(7)
C6 0.0153(8) 0.0193(9) 0.0326(10) -0.0012(8) 0.0059(7) -0.0011(7)
C7 0.0180(9) 0.0275(10) 0.0258(10) -0.0048(8) -0.0026(7) 0.0051(8)
C8 0.0296(10) 0.0221(10) 0.0212(9) 0.0013(8) 0.0069(8) 0.0071(8)
C9 0.0146(8) 0.0227(10) 0.0273(10) -0.0009(8) 0.0078(7) 0.0017(7)
C10 0.0214(10) 0.0269(10) 0.0284(11) -0.0041(8) -0.0025(8) 0.0110(8)
C11 0.0207(9) 0.0220(10) 0.0299(10) -0.0013(8) -0.0063(8) 0.0032(8)
C12 0.0154(8) 0.0129(8) 0.0209(9) 0.0005(7) 0.0094(7) 0.0031(7)
C13 0.0227(9) 0.0206(9) 0.0212(9) 0.0048(7) 0.0106(7) 0.0057(7)
C14 0.0296(10) 0.0364(12) 0.0295(11) 0.0157(9) 0.0133(8) 0.0074(9)
C15 0.0309(11) 0.0410(13) 0.0519(14) 0.0264(11) 0.0232(10) 0.0047(10)
C16 0.0171(9) 0.0293(11) 0.0547(14) 0.0136(10) 0.0145(9) -0.0011(8)
C17 0.0155(8) 0.0174(9) 0.0329(10) 0.0031(8) 0.0107(7) 0.0030(7)
C18 0.0275(10) 0.0221(10) 0.0161(9) 0.0034(7) 0.0026(7) 0.0040(8)
C19 0.0245(10) 0.0223(10) 0.0433(12) 0.0042(9) 0.0014(9) 0.0034(8)
C20 0.0530(15) 0.0393(13) 0.0185(10) 0.0004(9) 0.0001(9) 0.0046(11)
C21 0.0116(8) 0.0195(9) 0.0345(11) -0.0014(8) 0.0073(7) -0.0033(7)
C22 0.0168(9) 0.0290(11) 0.0396(12) 0.0024(9) 0.0091(8) 0.0038(8)
C23 0.0215(10) 0.0285(11) 0.0562(15) -0.0097(10) 0.0068(10) -0.0074(9)
C24 0.0256(10) 0.0204(9) 0.0319(11) 0.0060(8) -0.0011(8) 0.0000(8)
C25 0.0171(9) 0.0223(9) 0.0267(10) -0.0004(8) -0.0008(7) 0.0050(8)
C26 0.0217(9) 0.0208(9) 0.0228(9) -0.0045(8) -0.0006(7) 0.0029(8)
C27 0.0153(8) 0.0198(9) 0.0219(9) 0.0021(7) -0.0011(7) -0.0013(7)
C28 0.0177(9) 0.0233(10) 0.0246(10) -0.0031(8) -0.0007(7) 0.0052(7)
C29 0.0219(9) 0.0249(10) 0.0245(10) -0.0074(8) -0.0027(8) 0.0039(8)
C30 0.0206(10) 0.0346(12) 0.0305(11) 0.0035(9) -0.0042(8) 0.0073(9)
C31 0.0292(11) 0.0441(13) 0.0193(10) -0.0008(9) -0.0035(8) 0.0023(10)

loop_
_atom_type_symbol
_atom_type_description
_atom_type_scat_dispersion_real
_atom_type_scat_dispersion_imag
_atom_type_scat_source
C C 0.0033 0.0016 'International Tables Vol C Tables 4.2.6.8 and 6.1.1.4'
H H 0.0000 0.0000 'International Tables Vol C Tables 4.2.6.8 and 6.1.1.4'
N N 0.0061 0.0033 'International Tables Vol C Tables 4.2.6.8 and 6.1.1.4'
Si Si 0.0817 0.0704 'International Tables Vol C Tables 4.2.6.8 and 6.1.1.4'
La La -0.2871 2.4523 'International Tables Vol C Tables 4.2.6.8 and 6.1.1.4'

loop_
_geom_angle_atom_site_label_1
_geom_angle_atom_site_label_2
_geom_angle_atom_site_label_3
_geom_angle
_geom_angle_site_symmetry_1
_geom_angle_site_symmetry_3
N1 La1 N1 79.44(5) . 3_676
N1 La1 N2 114.65(5) . .
N1 La1 N2 114.58(5) 3_676 .
N1 La1 C3 95.38(5) . .
N1 La1 C3 94.91(5) 3_676 .
N2 La1 C3 140.52(5) . .
N1 La1 C2 92.16(5) . .
N1 La1 C2 122.62(5) 3_676 .
N2 La1 C2 120.23(5) . .
C3 La1 C2 28.90(5) . .
N1 La1 C4 123.05(5) . .
N1 La1 C4 91.10(5) 3_676 .
N2 La1 C4 120.15(5) . .
C3 La1 C4 29.09(5) . .
C2 La1 C4 47.41(5) . .
N1 La1 C1 116.48(5) . .
N1 La1 C1 137.40(5) 3_676 .
N2 La1 C1 95.01(5) . .
C3 La1 C1 46.96(5) . .
C2 La1 C1 28.38(4) . .
C4 La1 C1 46.55(5) . .
N1 La1 C5 137.88(5) . .
N1 La1 C5 114.78(5) 3_676 .
N2 La1 C5 95.76(5) . .
C3 La1 C5 46.28(5) . .
C2 La1 C5 46.16(5) . .
C4 La1 C5 27.61(5) . .
C1 La1 C5 27.75(5) . .
N1 La1 La1 39.73(3) . 3_676
N1 La1 La1 39.71(3) 3_676 3_676
N2 La1 La1 122.78(3) . 3_676
C3 La1 La1 96.69(3) . 3_676
C2 La1 La1 112.02(3) . 3_676
C4 La1 La1 111.53(3) . 3_676
C1 La1 La1 140.21(3) . 3_676
C5 La1 La1 138.99(3) . 3_676
C24 Si1 C1 112.66(8) . .
C24 Si1 C11 104.79(9) . .
C1 Si1 C11 117.07(8) . .
C24 Si1 C10 106.52(10) . .
C1 Si1 C10 109.53(8) . .
C11 Si1 C10 105.54(9) . .
C12 N1 La1 129.16(11) . .
C12 N1 La1 130.26(11) . 3_676
La1 N1 La1 100.56(5) . 3_676
C25 N2 C29 114.72(15) . .
C25 N2 La1 131.43(12) . .
C29 N2 La1 112.82(12) . .
C27 N3 C31 120.12(16) . .
C27 N3 C30 120.53(16) . .
C31 N3 C30 118.79(16) . .
C5 C1 C2 105.85(14) . .
C5 C1 Si1 123.27(12) . .
C2 C1 Si1 126.28(13) . .
C5 C1 La1 76.17(9) . .
C2 C1 La1 70.10(9) . .
Si1 C1 La1 137.69(8) . .
C3 C2 C1 108.60(15) . .
C3 C2 C6 124.12(15) . .
C1 C2 C6 127.25(16) . .
C3 C2 La1 73.24(10) . .
C1 C2 La1 81.52(10) . .
C6 C2 La1 110.30(11) . .
C2 C3 C4 108.52(15) . .
C2 C3 C7 126.76(16) . .
C4 C3 C7 124.64(16) . .
C2 C3 La1 77.86(10) . .
C4 C3 La1 78.47(10) . .
C7 C3 La1 112.95(11) . .
C5 C4 C3 107.62(15) . .
C5 C4 C8 126.99(16) . .
C3 C4 C8 125.31(16) . .
C5 C4 La1 81.35(10) . .
C3 C4 La1 72.44(9) . .
C8 C4 La1 114.95(11) . .
C4 C5 C1 109.38(15) . .
C4 C5 C9 124.38(16) . .
C1 C5 C9 125.84(15) . .
C4 C5 La1 71.04(9) . .
C1 C5 La1 76.08(9) . .
C9 C5 La1 124.91(11) . .
N1 C12 C13 122.45(16) . .
N1 C12 C17 121.86(16) . .
C13 C12 C17 115.69(16) . .
C14 C13 C12 121.11(18) . .
C14 C13 C18 117.55(17) . .
C12 C13 C18 121.34(16) . .
C15 C14 C13 122.0(2) . .
C16 C15 C14 118.24(19) . .
C15 C16 C17 122.3(2) . .
C16 C17 C12 120.68(18) . .
C16 C17 C21 118.27(17) . .
C12 C17 C21 120.88(16) . .
C13 C18 C20 113.68(17) . .
C13 C18 C19 110.67(16) . .
C20 C18 C19 109.87(17) . .
C17 C21 C23 114.68(17) . .
C17 C21 C22 109.27(16) . .
C23 C21 C22 109.66(16) . .
N2 C25 C26 124.72(17) . .
C25 C26 C27 119.98(17) . .
N3 C27 C28 122.13(17) . .
N3 C27 C26 122.42(17) . .
C28 C27 C26 115.45(16) . .
C29 C28 C27 119.64(17) . .
N2 C29 C28 125.36(18) . .

loop_
_geom_bond_atom_site_label_1
_geom_bond_atom_site_label_2
_geom_bond_distance
_geom_bond_site_symmetry_2
La1 N1 2.3469(14) .
La1 N1 2.3480(14) 3_676
La1 N2 2.7129(15) .
La1 C3 2.7922(17) .
La1 C2 2.8509(17) .
La1 C4 2.8697(17) .
La1 C1 2.9987(17) .
La1 C5 2.9998(16) .
La1 La1 3.61131(18) 3_676
Si1 C24 1.870(2) .
Si1 C1 1.8723(17) .
Si1 C11 1.8788(19) .
Si1 C10 1.884(2) .
N1 C12 1.389(2) .
N1 La1 2.3480(14) 3_676
N2 C25 1.344(2) .
N2 C29 1.348(2) .
N3 C27 1.348(2) .
N3 C31 1.454(3) .
N3 C30 1.457(3) .
C1 C5 1.438(2) .
C1 C2 1.441(2) .
C2 C3 1.409(2) .
C2 C6 1.512(2) .
C3 C4 1.424(2) .
C3 C7 1.507(2) .
C4 C5 1.406(2) .
C4 C8 1.507(3) .
C5 C9 1.515(2) .
C12 C13 1.436(3) .
C12 C17 1.440(2) .
C13 C14 1.389(3) .
C13 C18 1.518(3) .
C14 C15 1.387(3) .
C15 C16 1.379(3) .
C16 C17 1.395(3) .
C17 C21 1.512(3) .
C18 C20 1.531(3) .
C18 C19 1.537(3) .
C21 C23 1.527(3) .
C21 C22 1.537(3) .
C25 C26 1.377(3) .
C26 C27 1.412(3) .
C27 C28 1.407(3) .
C28 C29 1.372(3) .
